data_1527397
loop_
_publ_author_name
'Gatehouse, B.M.'
'Leverett, P.'

_publ_section_title
;
 Crystal structure of potassium molybdate, K2 Mo O4
;
_journal_name_full
;
Journal of the Chemical Society A: Inorganic, Physical, Theoretical (1966-1971)
;
_journal_page_first 849
_journal_page_last 854
_journal_volume 1969
_journal_year 1969
_chemical_formula_sum 'K2 Mo O4'
_chemical_name_systematic 'K2 (Mo O4)'
_space_group_IT_number 12
_symmetry_space_group_name_Hall '-C 2y'
_symmetry_space_group_name_H-M 'C 1 2/m 1'
_cell_angle_alpha 90
_cell_angle_beta 115.74
_cell_angle_gamma 90
_cell_formula_units_Z 4
_cell_length_a 12.348
_cell_length_b 6.081
_cell_length_c 7.538
_cell_volume 509.851
_citation_journal_id_ASTM JCSIAP
_cod_data_source_file Gatehouse_JCSIAP_1969_1874.cif
_cod_data_source_block K2Mo1O4
_cod_original_cell_volume 509.8514
_cod_original_formula_sum 'K2 Mo1 O4'
_cod_database_code 1527397

loop_
_symmetry_equiv_pos_as_xyz
x,y,z
-x,y,-z
-x,-y,-z
x,-y,z
x+1/2,y+1/2,z
-x+1/2,y+1/2,-z
-x+1/2,-y+1/2,-z
x+1/2,-y+1/2,z

loop_
_atom_site_label
_atom_site_type_symbol
_atom_site_fract_x
_atom_site_fract_y
_atom_site_fract_z
_atom_site_occupancy
_atom_site_U_iso_or_equiv
Mo1 Mo+6 0.17558 0 0.22671 1 0.0
K2 K+1 0.8453 0 0.255 1 0.0
K1 K+1 0.5094 0 0.2352 1 0.0
O1 O-2 0.3333 0 0.3824 1 0.0
O2 O-2 0.0878 0 0.3618 1 0.0
O3 O-2 0.143 0.2334 0.0785 1 0.0
